data_4021369
loop_
_publ_author_name
'Manat Pohmakotr'
'Attapol Pinsa'
'Tipwan Mophuang'
'Patoomratana Tuchinda'
'Samran Prabpai'
'Palangpon Kongsaeree'
'Vichai Reutrakul'

_publ_contact_author_address
;
Department of Chemistry, Faculty of Science, 
Mahidol University, Rama 6 Road, Bangkok 10400
THAILAND
;
_publ_contact_author_email scpks@mahidol.ac.th
_publ_contact_author_fax +662-354-7151
_publ_contact_author_name ' Palangpon Kongsaeree'
_publ_contact_author_phone +662-201-5190
_publ_section_title
;
 General Strategy for Stereoselective Synthesis of
 1-Substituted Exo,Endo-2,6-Diaryl-3,7-dioxabicyclo[3.3.0]octanes:
 Total Synthesis of (+-)-Gmelinol
;
_journal_name_full 'Journal of Organic Chemistry'
_journal_page_first 386
_journal_page_last 389
_journal_paper_doi 10.1021/jo0519110
_journal_volume 71
_journal_year 2006
_chemical_compound_source Synthesis
_chemical_formula_moiety 'C22 H26 O7'
_chemical_formula_sum 'C22 H26 O7'
_chemical_formula_weight 402.443
_chemical_name_systematic (1R,3aS,4R,6aR)-1,4-bis(3,4-dimethoxyphenyl)-hexahydrofuro[3,4-c]furan-3a-ol
_space_group_IT_number 9
_symmetry_cell_setting monoclinic
_symmetry_space_group_name_Hall 'C -2yc'
_symmetry_space_group_name_H-M 'C 1 c 1'
_atom_sites_solution_primary direct
_atom_sites_solution_secondary difmap
_cell_angle_alpha 90.00
_cell_angle_beta 92.053(5)
_cell_angle_gamma 90.00
_cell_formula_units_Z 4
_cell_length_a 31.737(2)
_cell_length_b 7.5162(7)
_cell_length_c 8.4847(5)
_cell_measurement_reflns_used 1772
_cell_measurement_temperature 298
_cell_measurement_theta_max 27.485
_cell_measurement_theta_min 0.998
_cell_volume 2022.7(3)
_computing_cell_refinement 'HKL Scalepack (Otwinowski & Minor 1997)'
_computing_data_collection KappaCCD
_computing_data_reduction 'Denzo and Scalepak (Otwinowski & Minor, 1997)'
_computing_structure_refinement 'SHELXL-97 (Sheldrick, 1997)'
_computing_structure_solution 'SIR97(Cascarano al.,Acta Cryst.,1996,A52,C-79)'
_diffrn_ambient_temperature 298
_diffrn_measured_fraction_theta_full 0.920
_diffrn_measured_fraction_theta_max 0.920
_diffrn_measurement_device KappaCCD
_diffrn_measurement_method CCD
_diffrn_orient_matrix_type X=UH
_diffrn_orient_matrix_UB_11 -0.01401
_diffrn_orient_matrix_UB_12 -0.02656
_diffrn_orient_matrix_UB_13 0.00962
_diffrn_orient_matrix_UB_21 0.02751
_diffrn_orient_matrix_UB_22 0.03124
_diffrn_orient_matrix_UB_23 0.12637
_diffrn_orient_matrix_UB_31 -0.10462
_diffrn_orient_matrix_UB_32 0.05360
_diffrn_orient_matrix_UB_33 0.00952
_diffrn_radiation_probe x-ray
_diffrn_radiation_type ' MoK\a'
_diffrn_radiation_wavelength_id all
_diffrn_reflns_limit_h_max 39
_diffrn_reflns_limit_h_min 0
_diffrn_reflns_limit_k_max 9
_diffrn_reflns_limit_k_min 0
_diffrn_reflns_limit_l_max 10
_diffrn_reflns_limit_l_min -10
_diffrn_reflns_number 5328
_diffrn_reflns_theta_full 26.42
_diffrn_reflns_theta_max 26.42
_diffrn_reflns_theta_min 2.40
_diffrn_source 'fine-focus sealed tube'
_exptl_absorpt_coefficient_mu 0.098
_exptl_absorpt_correction_type none
_exptl_crystal_colour Colourless
_exptl_crystal_density_diffrn 1.322
_exptl_crystal_density_method 'not measured'
_exptl_crystal_description prism
_exptl_crystal_recrystallization_method 'slow evaporation'
_refine_diff_density_max 0.139
_refine_diff_density_min -0.120
_refine_diff_density_rms 0.029
_refine_ls_extinction_method none
_refine_ls_goodness_of_fit_ref 1.074
_refine_ls_hydrogen_treatment refxyz
_refine_ls_matrix_type full
_refine_ls_number_parameters 264
_refine_ls_number_reflns 1925
_refine_ls_number_restraints 2
_refine_ls_restrained_S_all 1.073
_refine_ls_R_factor_all 0.0571
_refine_ls_R_factor_gt 0.0506
_refine_ls_shift/su_max 0.000
_refine_ls_shift/su_mean 0.000
_refine_ls_structure_factor_coef Fsqd
_refine_ls_weighting_details 'calc w=1/[\s^2^(Fo^2^)+(0.0893P)^2^+0.2729P] where P=(Fo^2^+2Fc^2^)/3'
_refine_ls_weighting_scheme calc
_refine_ls_wR_factor_gt 0.1283
_refine_ls_wR_factor_ref 0.1347
_reflns_number_gt 1783
_reflns_number_total 2092
_reflns_threshold_expression >2sigma(I)
_cod_data_source_file jo0519110si20050930_053148.cif
_cod_original_sg_symbol_H-M 'C c'
_cod_database_code 4021369

loop_
_symmetry_equiv_pos_as_xyz
+X,+Y,+Z
'+X+ 1/2,+Y+ 1/2,+Z'
'+X,-Y,+Z+ 1/2'
'+X+ 1/2,-Y+ 1/2,+Z+ 1/2'

loop_
_atom_site_label
_atom_site_type_symbol
_atom_site_fract_x
_atom_site_fract_y
_atom_site_fract_z
_atom_site_U_iso_or_equiv
_atom_site_adp_type
_atom_site_occupancy
_atom_site_symmetry_multiplicity
_atom_site_calc_flag
_atom_site_refinement_flags
O1 O -0.59273(7) -0.1997(3) -0.6243(3) 0.0580(6) Uani 1 1 d .
O17 O -0.81995(8) -0.2490(3) -1.0982(3) 0.0636(6) Uani 1 1 d .
O7 O -0.68116(7) -0.0499(3) -0.8438(3) 0.0573(5) Uani 1 1 d .
O18 O -0.86392(7) -0.3862(3) -0.8822(3) 0.0613(6) Uani 1 1 d .
C1 C -0.62386(10) -0.2179(4) -0.7455(3) 0.0481(6) Uani 1 1 d .
C15 C -0.74271(10) -0.2159(4) -0.7641(4) 0.0508(7) Uani 1 1 d .
C18 C -0.82493(10) -0.3295(4) -0.8332(4) 0.0510(7) Uani 1 1 d .
O3 O -0.62855(8) -0.5093(3) -0.8451(3) 0.0670(7) Uani 1 1 d .
C6 C -0.69827(10) -0.1567(4) -0.7207(3) 0.0512(7) Uani 1 1 d .
C16 C -0.75920(10) -0.2041(4) -0.9174(3) 0.0510(7) Uani 1 1 d .
C17 C -0.80012(10) -0.2581(4) -0.9530(4) 0.0494(6) Uani 1 1 d .
C2 C -0.61069(11) -0.3402(4) -0.8826(4) 0.0542(7) Uani 1 1 d .
C5 C -0.66550(10) -0.3034(4) -0.6930(4) 0.0525(7) Uani 1 1 d .
C9 C -0.56416(10) -0.3572(4) -0.9067(3) 0.0535(7) Uani 1 1 d .
C12 C -0.47717(12) -0.3766(5) -0.9501(4) 0.0622(8) Uani 1 1 d .
C19 C -0.80857(11) -0.3386(5) -0.6804(4) 0.0564(7) Uani 1 1 d .
C8 C -0.63778(10) -0.0322(4) -0.8015(4) 0.0542(7) Uani 1 1 d .
C10 C -0.54314(11) -0.2232(5) -0.9875(4) 0.0573(7) Uani 1 1 d .
C20 C -0.76739(11) -0.2814(5) -0.6468(4) 0.0571(7) Uani 1 1 d .
O12 O -0.43531(9) -0.3727(4) -0.9785(4) 0.0839(9) Uani 1 1 d .
C14 C -0.54077(13) -0.4989(5) -0.8474(4) 0.0642(8) Uani 1 1 d .
O11 O -0.47713(10) -0.1049(4) -1.0825(4) 0.0851(9) Uani 1 1 d .
C4 C -0.66986(12) -0.4698(4) -0.7960(5) 0.0666(9) Uani 1 1 d .
C11 C -0.50062(12) -0.2313(5) -1.0079(4) 0.0604(8) Uani 1 1 d .
C24 C -0.89104(12) -0.4565(6) -0.7670(5) 0.0742(10) Uani 1 1 d .
C13 C -0.49773(13) -0.5083(5) -0.8696(5) 0.0685(9) Uani 1 1 d .
C23 C -0.79581(16) -0.2004(7) -1.2275(4) 0.0783(11) Uani 1 1 d .
C21 C -0.49563(17) 0.0591(7) -1.1139(8) 0.1037(18) Uani 1 1 d .
C22 C -0.41037(17) -0.5207(9) -0.9301(8) 0.1072(18) Uani 1 1 d .
H1 H -0.5905 -0.3100 -0.5860 0.070 Uiso 1 1 d R
H6 H -0.6982 -0.0884 -0.6251 0.061 Uiso 1 1 d R
H16 H -0.7424 -0.1588 -1.0002 0.061 Uiso 1 1 d R
H2 H -0.6232 -0.2985 -0.9805 0.065 Uiso 1 1 d R
H5 H -0.6656 -0.3399 -0.5847 0.063 Uiso 1 1 d R
H19 H -0.8256 -0.3835 -0.5980 0.068 Uiso 1 1 d R
H8A H -0.6345 0.0548 -0.7191 0.065 Uiso 1 1 d R
H8B H -0.6227 0.0059 -0.8916 0.065 Uiso 1 1 d R
H10 H -0.5586 -0.1236 -1.0304 0.069 Uiso 1 1 d R
H20 H -0.7565 -0.2897 -0.5401 0.069 Uiso 1 1 d R
H14 H -0.5545 -0.5915 -0.7907 0.077 Uiso 1 1 d R
H4A H -0.6809 -0.5685 -0.7386 0.080 Uiso 1 1 d R
H4B H -0.6876 -0.4474 -0.8877 0.080 Uiso 1 1 d R
H24A H -0.9174 -0.4916 -0.8164 0.089 Uiso 1 1 d R
H24B H -0.8779 -0.5579 -0.7170 0.089 Uiso 1 1 d R
H24C H -0.8959 -0.3666 -0.6894 0.089 Uiso 1 1 d R
H13 H -0.4821 -0.6079 -0.8274 0.082 Uiso 1 1 d R
H23A H -0.8134 -0.1986 -1.3218 0.094 Uiso 1 1 d R
H23B H -0.7839 -0.0844 -1.2095 0.094 Uiso 1 1 d R
H23C H -0.7735 -0.2854 -1.2389 0.094 Uiso 1 1 d R
H21A H -0.4759 0.1338 -1.1659 0.124 Uiso 1 1 d R
H21B H -0.5203 0.0429 -1.1810 0.124 Uiso 1 1 d R
H21C H -0.5034 0.1141 -1.0170 0.124 Uiso 1 1 d R
H22A H -0.3815 -0.5014 -0.9557 0.129 Uiso 1 1 d R
H22B H -0.4122 -0.5359 -0.8182 0.129 Uiso 1 1 d R
H22C H -0.4208 -0.6255 -0.9831 0.129 Uiso 1 1 d R

loop_
_atom_site_aniso_label
_atom_site_aniso_U_11
_atom_site_aniso_U_22
_atom_site_aniso_U_33
_atom_site_aniso_U_23
_atom_site_aniso_U_13
_atom_site_aniso_U_12
O1 0.0586(13) 0.0594(13) 0.0552(11) -0.0055(10) -0.0097(10) -0.0052(10)
O17 0.0637(14) 0.0734(15) 0.0532(12) 0.0037(10) -0.0032(10) -0.0102(11)
O7 0.0545(11) 0.0540(12) 0.0630(12) 0.0101(10) -0.0041(9) -0.0036(9)
O18 0.0495(11) 0.0698(14) 0.0646(13) 0.0051(11) 0.0018(9) -0.0064(10)
C1 0.0500(15) 0.0446(14) 0.0496(14) -0.0033(11) -0.0011(12) -0.0048(11)
C15 0.0504(16) 0.0494(16) 0.0527(15) -0.0027(12) 0.0017(12) 0.0006(12)
C18 0.0475(15) 0.0478(15) 0.0577(16) 0.0000(12) 0.0022(12) -0.0003(12)
O3 0.0611(14) 0.0477(13) 0.0919(17) -0.0145(11) -0.0018(12) -0.0023(10)
C6 0.0522(16) 0.0507(16) 0.0506(15) -0.0045(12) 0.0002(12) -0.0031(12)
C16 0.0522(15) 0.0500(15) 0.0508(15) -0.0006(12) 0.0039(12) -0.0023(12)
C17 0.0523(16) 0.0467(15) 0.0491(15) -0.0017(11) -0.0008(12) -0.0016(11)
C2 0.0581(17) 0.0512(16) 0.0530(15) -0.0059(13) -0.0017(13) 0.0007(13)
C5 0.0566(16) 0.0517(16) 0.0491(15) 0.0047(12) -0.0010(12) -0.0070(13)
C9 0.0590(18) 0.0522(16) 0.0490(15) -0.0057(12) -0.0021(13) 0.0042(13)
C12 0.0566(17) 0.0604(19) 0.0698(19) 0.0009(15) 0.0051(15) 0.0110(14)
C19 0.0558(17) 0.0580(18) 0.0556(16) 0.0041(13) 0.0044(13) -0.0054(14)
C8 0.0538(16) 0.0458(16) 0.0628(16) -0.0004(13) -0.0006(13) -0.0030(12)
C10 0.0623(19) 0.0538(17) 0.0560(16) 0.0028(13) 0.0033(14) 0.0108(14)
C20 0.0576(19) 0.0652(19) 0.0483(16) 0.0021(13) -0.0013(13) 0.0006(14)
O12 0.0619(16) 0.081(2) 0.110(2) 0.0167(15) 0.0118(14) 0.0218(12)
C14 0.071(2) 0.0557(18) 0.0656(19) 0.0065(14) 0.0024(15) 0.0035(16)
O11 0.0655(16) 0.0742(17) 0.117(2) 0.0289(16) 0.0258(15) 0.0142(13)
C4 0.0604(19) 0.0470(16) 0.092(2) -0.0078(17) -0.0042(17) -0.0100(14)
C11 0.0602(19) 0.0579(18) 0.0636(18) 0.0029(14) 0.0089(15) 0.0095(14)
C24 0.0515(18) 0.087(3) 0.085(2) 0.018(2) 0.0067(17) -0.0112(17)
C13 0.071(2) 0.061(2) 0.074(2) 0.0077(16) 0.0021(17) 0.0178(16)
C23 0.087(3) 0.093(3) 0.0534(19) 0.0064(18) -0.0033(18) -0.027(2)
C21 0.087(3) 0.080(3) 0.146(5) 0.051(3) 0.034(3) 0.022(2)
C22 0.072(3) 0.108(4) 0.142(5) 0.030(3) 0.008(3) 0.034(3)

loop_
_atom_type_symbol
_atom_type_description
_atom_type_scat_dispersion_real
_atom_type_scat_dispersion_imag
_atom_type_scat_source
C C 0.0033 0.0016 'International Tables Vol C Tables 4.2.6.8 and 6.1.1.4'
H H 0.0000 0.0000 'International Tables Vol C Tables 4.2.6.8 and 6.1.1.4'
O O 0.0106 0.0060 'International Tables Vol C Tables 4.2.6.8 and 6.1.1.4'

loop_
_diffrn_radiation_wavelength
0.71073

loop_
_geom_angle_atom_site_label_1
_geom_angle_atom_site_label_2
_geom_angle_atom_site_label_3
_geom_angle
C17 O17 C23 118.0(3)
C8 O7 C6 104.9(2)
C18 O18 C24 118.1(3)
O1 C1 C8 109.0(2)
O1 C1 C5 114.5(2)
C8 C1 C5 103.1(2)
O1 C1 C2 113.9(3)
C8 C1 C2 112.9(3)
C5 C1 C2 103.0(2)
C20 C15 C16 119.6(3)
C20 C15 C6 118.6(3)
C16 C15 C6 121.8(3)
O18 C18 C19 125.4(3)
O18 C18 C17 115.0(3)
C19 C18 C17 119.5(3)
C4 O3 C2 104.9(2)
O7 C6 C15 111.1(2)
O7 C6 C5 104.0(2)
C15 C6 C5 116.7(3)
C17 C16 C15 120.4(3)
O17 C17 C16 125.5(3)
O17 C17 C18 114.7(3)
C16 C17 C18 119.8(3)
O3 C2 C9 110.7(3)
O3 C2 C1 103.8(3)
C9 C2 C1 116.4(3)
C6 C5 C4 117.1(3)
C6 C5 C1 103.9(3)
C4 C5 C1 103.6(3)
C14 C9 C10 118.2(3)
C14 C9 C2 122.3(3)
C10 C9 C2 119.5(3)
O12 C12 C13 125.8(3)
O12 C12 C11 115.6(3)
C13 C12 C11 118.6(3)
C18 C19 C20 119.6(3)
O7 C8 C1 105.0(2)
C11 C10 C9 121.2(3)
C15 C20 C19 121.0(3)
C12 O12 C22 118.1(4)
C9 C14 C13 120.6(3)
C11 O11 C21 118.0(3)
O3 C4 C5 105.8(3)
C10 C11 O11 125.5(3)
C10 C11 C12 120.3(3)
O11 C11 C12 114.2(3)
C12 C13 C14 121.0(3)
C1 O1 H1 102.8
O7 C6 H6 109.0
C15 C6 H6 109.6
C5 C6 H6 106.0
C17 C16 H16 119.1
C15 C16 H16 120.5
O3 C2 H2 109.1
C9 C2 H2 106.8
C1 C2 H2 110.0
C6 C5 H5 109.1
C4 C5 H5 108.0
C1 C5 H5 115.3
C18 C19 H19 119.9
C20 C19 H19 120.4
O7 C8 H8A 109.1
C1 C8 H8A 111.8
O7 C8 H8B 109.5
C1 C8 H8B 111.9
H8A C8 H8B 109.5
C11 C10 H10 118.8
C9 C10 H10 120.0
C15 C20 H20 120.6
C19 C20 H20 118.4
C9 C14 H14 119.6
C13 C14 H14 119.9
O3 C4 H4A 110.1
C5 C4 H4A 111.7
O3 C4 H4B 108.7
C5 C4 H4B 111.0
H4A C4 H4B 109.5
O18 C24 H24A 109.9
O18 C24 H24B 109.5
H24A C24 H24B 109.5
O18 C24 H24C 109.0
H24A C24 H24C 109.5
H24B C24 H24C 109.5
C12 C13 H13 119.8
C14 C13 H13 119.2
O17 C23 H23A 109.7
O17 C23 H23B 109.5
H23A C23 H23B 109.5
O17 C23 H23C 109.2
H23A C23 H23C 109.5
H23B C23 H23C 109.5
O11 C21 H21A 109.3
O11 C21 H21B 109.4
H21A C21 H21B 109.5
O11 C21 H21C 109.8
H21A C21 H21C 109.5
H21B C21 H21C 109.5
O12 C22 H22A 110.1
O12 C22 H22B 109.1
H22A C22 H22B 109.5
O12 C22 H22C 109.2
H22A C22 H22C 109.5
H22B C22 H22C 109.5

loop_
_geom_bond_atom_site_label_1
_geom_bond_atom_site_label_2
_geom_bond_distance
O1 C1 1.407(4)
O17 C17 1.365(4)
O17 C23 1.409(5)
O7 C8 1.417(4)
O7 C6 1.440(4)
O18 C18 1.360(4)
O18 C24 1.427(4)
C1 C8 1.535(4)
C1 C5 1.549(5)
C1 C2 1.552(4)
C15 C20 1.379(5)
C15 C16 1.388(4)
C15 C6 1.512(4)
C18 C19 1.381(5)
C18 C17 1.414(4)
O3 C4 1.421(5)
O3 C2 1.432(4)
C6 C5 1.528(5)
C16 C17 1.384(4)
C2 C9 1.504(5)
C5 C4 1.529(5)
C9 C14 1.382(5)
C9 C10 1.401(5)
C12 O12 1.359(5)
C12 C13 1.380(6)
C12 C11 1.400(5)
C19 C20 1.395(5)
C10 C11 1.368(5)
O12 C22 1.417(6)
C14 C13 1.387(6)
O11 C11 1.376(5)
O11 C21 1.387(5)
O1 H1 0.8921
C6 H6 0.9600
C16 H16 0.9599
C2 H2 0.9601
C5 H5 0.9600
C19 H19 0.9602
C8 H8A 0.9600
C8 H8B 0.9599
C10 H10 0.9600
C20 H20 0.9600
C14 H14 0.9600
C4 H4A 0.9600
C4 H4B 0.9600
C24 H24A 0.9600
C24 H24B 0.9599
C24 H24C 0.9600
C13 H13 0.9600
C23 H23A 0.9599
C23 H23B 0.9600
C23 H23C 0.9601
C21 H21A 0.9600
C21 H21B 0.9599
C21 H21C 0.9600
C22 H22A 0.9605
C22 H22B 0.9599
C22 H22C 0.9600

loop_
_cod_related_entry_id
_cod_related_entry_database
_cod_related_entry_code
1 ChemSpider 205294
